data_7152357
loop_
_publ_author_name
'Zhang, Bao'
'Wee, Andrew G. H.'

_publ_section_title
;
 Conformational, steric and electronic effects on the site- and
 chemoselectivity of the metal-catalyzed reaction of
 N-bis(trimethylsilyl)methyl, N-(2-indolyl)methyl \a-diazoamides.
;
_journal_issue 23
_journal_name_full 'Organic &amp; biomolecular chemistry'
_journal_page_first 4597
_journal_page_last 4608
_journal_paper_doi 10.1039/c2ob25103e
_journal_volume 10
_journal_year 2012
_chemical_formula_moiety 'C24 H32 N2 O3 S Si2'
_chemical_formula_sum 'C24 H32 N2 O3 S Si2'
_chemical_formula_weight 484.76
_chemical_name_systematic
;
?
;
_space_group_IT_number 14
_symmetry_cell_setting monoclinic
_symmetry_space_group_name_Hall '-P 2ybc'
_symmetry_space_group_name_H-M 'P 1 21/c 1'
_atom_sites_solution_hydrogens geom
_atom_sites_solution_primary direct
_atom_sites_solution_secondary difmap
_audit_creation_method SHELXL-97
_cell_angle_alpha 90.00
_cell_angle_beta 131.7160(10)
_cell_angle_gamma 90.00
_cell_formula_units_Z 4
_cell_length_a 16.8073(4)
_cell_length_b 9.1044(2)
_cell_length_c 23.0328(5)
_cell_measurement_reflns_used 41055
_cell_measurement_temperature 173(2)
_cell_measurement_theta_max 27.485
_cell_measurement_theta_min 0.998
_cell_volume 2630.86(11)
_computing_cell_refinement 'HKL Scalepack (Otwinowski & Minor 1997)'
_computing_data_collection 'Collect (Nonius BV, 1998)'
_computing_data_reduction 'HKL Denzo and Scalepack (Otwinowski & Minor 1997)'
_computing_molecular_graphics 'Ortep-3 for Windows (Farrugia, 1997)'
_computing_publication_material 'SHELXL-97 (Sheldrick, 1997)'
_computing_structure_refinement 'SHELXL-97 (Sheldrick, 1997)'
_computing_structure_solution 'SIR97 (Altomare et al., 1997)'
_diffrn_ambient_temperature 173(2)
_diffrn_detector_area_resol_mean 9
_diffrn_measured_fraction_theta_full 0.999
_diffrn_measured_fraction_theta_max 0.999
_diffrn_measurement_device 'Nonius KappaCCD'
_diffrn_measurement_method '\f scans and \w scans with \k offsets'
_diffrn_radiation_monochromator 'horizonally mounted graphite crystal'
_diffrn_radiation_source 'fine-focus sealed tube'
_diffrn_radiation_type MoK\a
_diffrn_radiation_wavelength 0.71073
_diffrn_reflns_av_R_equivalents 0.0543
_diffrn_reflns_av_sigmaI/netI 0.0280
_diffrn_reflns_limit_h_max 20
_diffrn_reflns_limit_h_min -20
_diffrn_reflns_limit_k_max 11
_diffrn_reflns_limit_k_min -11
_diffrn_reflns_limit_l_max 27
_diffrn_reflns_limit_l_min -28
_diffrn_reflns_number 40367
_diffrn_reflns_theta_full 25.68
_diffrn_reflns_theta_max 25.68
_diffrn_reflns_theta_min 2.37
_diffrn_standards_decay_% 0
_diffrn_standards_interval_count 0
_diffrn_standards_interval_time 0
_diffrn_standards_number 0
_exptl_absorpt_coefficient_mu 0.241
_exptl_absorpt_correction_T_max 0.976
_exptl_absorpt_correction_T_min 0.917
_exptl_absorpt_correction_type psi-scan
_exptl_absorpt_process_details 'Shelxtl 6.10 (Bruker-AXS, 2000)'
_exptl_crystal_colour colourless
_exptl_crystal_density_diffrn 1.224
_exptl_crystal_density_method 'not measured'
_exptl_crystal_description chip
_exptl_crystal_F_000 1032
_exptl_crystal_size_max 0.20
_exptl_crystal_size_mid 0.20
_exptl_crystal_size_min 0.10
_refine_diff_density_max 0.197
_refine_diff_density_min -0.453
_refine_diff_density_rms 0.057
_refine_ls_extinction_method none
_refine_ls_goodness_of_fit_ref 1.053
_refine_ls_hydrogen_treatment constr
_refine_ls_matrix_type full
_refine_ls_number_parameters 326
_refine_ls_number_reflns 4992
_refine_ls_number_restraints 170
_refine_ls_restrained_S_all 1.046
_refine_ls_R_factor_all 0.0543
_refine_ls_R_factor_gt 0.0403
_refine_ls_shift/su_max 0.000
_refine_ls_shift/su_mean 0.000
_refine_ls_structure_factor_coef Fsqd
_refine_ls_weighting_details 'calc w=1/[\s^2^(Fo^2^)+(0.0415P)^2^+1.2851P] where P=(Fo^2^+2Fc^2^)/3'
_refine_ls_weighting_scheme calc
_refine_ls_wR_factor_gt 0.0938
_refine_ls_wR_factor_ref 0.1019
_reflns_number_gt 4064
_reflns_number_total 4992
_reflns_threshold_expression >2\s(I)
_cod_data_source_file c2ob25103e.txt
_cod_data_source_block 384p21c
_cod_original_cell_volume 2630.86(10)
_cod_original_sg_symbol_H-M P21/c
_cod_database_code 7152357

loop_
_symmetry_equiv_pos_as_xyz
'x, y, z'
'-x, y+1/2, -z+1/2'
'-x, -y, -z'
'x, -y-1/2, z-1/2'

loop_
_atom_site_label
_atom_site_type_symbol
_atom_site_fract_x
_atom_site_fract_y
_atom_site_fract_z
_atom_site_U_iso_or_equiv
_atom_site_adp_type
_atom_site_occupancy
_atom_site_symmetry_multiplicity
_atom_site_calc_flag
_atom_site_refinement_flags
_atom_site_disorder_assembly
S1 S 0.33054(4) 0.22235(5) -0.04369(3) 0.03899(14) Uani 1 1 d D .
Si1 Si 0.80713(5) 0.29191(7) 0.20223(3) 0.04617(16) Uani 1 1 d . .
Si2 Si 0.81825(5) 0.53674(6) 0.31155(3) 0.04534(16) Uani 1 1 d . .
O1 O 0.66096(11) 0.28543(14) 0.27371(7) 0.0410(3) Uani 1 1 d . .
O2 O 0.22237(12) 0.2153(2) -0.11485(9) 0.0628(5) Uani 1 1 d . A
O3 O 0.41445(11) 0.22854(15) -0.04460(8) 0.0437(3) Uani 1 1 d . A
N1 N 0.62993(11) 0.40825(16) 0.17357(8) 0.0315(3) Uani 1 1 d . .
N2 N 0.34173(11) 0.37448(17) 0.00181(8) 0.0336(3) Uani 1 1 d . A
C1 C 0.59965(14) 0.33531(19) 0.20704(10) 0.0329(4) Uani 1 1 d . .
C2 C 0.48101(14) 0.32724(19) 0.15153(10) 0.0319(4) Uani 1 1 d . A
H2 H 0.4442 0.2364 0.1475 0.038 Uiso 1 1 calc R .
C3 C 0.44513(13) 0.40420(18) 0.07931(10) 0.0300(4) Uani 1 1 d . .
C4 C 0.54219(13) 0.4480(2) 0.09177(10) 0.0340(4) Uani 1 1 d . A
H4A H 0.5464 0.3928 0.0569 0.041 Uiso 1 1 calc R .
H4B H 0.5422 0.5546 0.0833 0.041 Uiso 1 1 calc R .
C5 C 0.42590(14) 0.47591(19) 0.12745(10) 0.0339(4) Uani 1 1 d . A
H5 H 0.4674 0.5653 0.1587 0.041 Uiso 1 1 calc R .
C6 C 0.30814(14) 0.4750(2) 0.07656(11) 0.0376(4) Uani 1 1 d . .
C7 C 0.24566(16) 0.5336(2) 0.09011(14) 0.0501(5) Uani 1 1 d . A
H7 H 0.2773 0.5769 0.1388 0.060 Uiso 1 1 calc R .
C8 C 0.13545(18) 0.5274(3) 0.03061(16) 0.0645(7) Uani 1 1 d . .
H8 H 0.0911 0.5664 0.0388 0.077 Uiso 1 1 calc R A
C9 C 0.08987(17) 0.4652(3) -0.04015(15) 0.0647(7) Uani 1 1 d . A
H9 H 0.0144 0.4616 -0.0798 0.078 Uiso 1 1 calc R .
C10 C 0.15117(16) 0.4078(3) -0.05503(13) 0.0535(6) Uani 1 1 d . .
H10 H 0.1193 0.3664 -0.1041 0.064 Uiso 1 1 calc R A
C11 C 0.26117(15) 0.4135(2) 0.00488(12) 0.0394(4) Uani 1 1 d . A
C12 C 0.74136(13) 0.4466(2) 0.21240(10) 0.0346(4) Uani 1 1 d . .
H12 H 0.7335 0.5269 0.1793 0.042 Uiso 1 1 calc R .
C13 C 0.7327(2) 0.2606(3) 0.09731(14) 0.0614(6) Uani 1 1 d . .
H13A H 0.7712 0.1892 0.0921 0.092 Uiso 1 1 calc R .
H13B H 0.7262 0.3535 0.0730 0.092 Uiso 1 1 calc R .
H13C H 0.6615 0.2226 0.0716 0.092 Uiso 1 1 calc R .
C14 C 0.8065(2) 0.1181(3) 0.24437(16) 0.0702(7) Uani 1 1 d . .
H14A H 0.8389 0.0396 0.2370 0.105 Uiso 1 1 calc R .
H14B H 0.7329 0.0915 0.2183 0.105 Uiso 1 1 calc R .
H14C H 0.8474 0.1317 0.3001 0.105 Uiso 1 1 calc R .
C15 C 0.94573(19) 0.3482(4) 0.25065(17) 0.0807(9) Uani 1 1 d . .
H15A H 0.9792 0.2715 0.2433 0.121 Uiso 1 1 calc R .
H15B H 0.9870 0.3625 0.3064 0.121 Uiso 1 1 calc R .
H15C H 0.9438 0.4403 0.2277 0.121 Uiso 1 1 calc R .
C16 C 0.89855(19) 0.4058(3) 0.39498(12) 0.0627(7) Uani 1 1 d . .
H16A H 0.9275 0.4571 0.4430 0.094 Uiso 1 1 calc R .
H16B H 0.9573 0.3670 0.4000 0.094 Uiso 1 1 calc R .
H16C H 0.8530 0.3246 0.3858 0.094 Uiso 1 1 calc R .
C17 C 0.9125(2) 0.6711(3) 0.32320(16) 0.0751(8) Uani 1 1 d . .
H17A H 0.9495 0.7263 0.3716 0.113 Uiso 1 1 calc R .
H17B H 0.8725 0.7392 0.2791 0.113 Uiso 1 1 calc R .
H17C H 0.9648 0.6180 0.3250 0.113 Uiso 1 1 calc R .
C18 C 0.7228(2) 0.6440(3) 0.31083(14) 0.0606(6) Uani 1 1 d . .
H18A H 0.7621 0.6957 0.3605 0.091 Uiso 1 1 calc R .
H18B H 0.6710 0.5770 0.3034 0.091 Uiso 1 1 calc R .
H18C H 0.6853 0.7155 0.2683 0.091 Uiso 1 1 calc R .
C19B C 0.3676(11) 0.0809(10) 0.0221(7) 0.036(2) Uani 1 1 d . .
C20B C 0.2961(12) 0.0328(9) 0.0286(8) 0.062(2) Uani 1 1 d . .
H20B H 0.2248 0.0681 -0.0062 0.074 Uiso 1 1 calc R .
C21B C 0.3280(15) -0.0666(9) 0.0859(8) 0.071(3) Uani 1 1 d . .
H21B H 0.2788 -0.0997 0.0904 0.085 Uiso 1 1 calc R .
C22B C 0.4315(16) -0.1179(10) 0.1366(7) 0.075(3) Uani 1 1 d . .
H22B H 0.4535 -0.1863 0.1760 0.089 Uiso 1 1 calc R .
C23B C 0.5031(14) -0.0697(11) 0.1300(7) 0.063(2) Uani 1 1 d . .
H23B H 0.5743 -0.1050 0.1649 0.075 Uiso 1 1 calc R .
C24B C 0.4711(12) 0.0296(12) 0.0727(7) 0.042(2) Uani 1 1 d . .
H24B H 0.5204 0.0628 0.0682 0.050 Uiso 1 1 calc R .

loop_
_atom_site_aniso_label
_atom_site_aniso_U_11
_atom_site_aniso_U_22
_atom_site_aniso_U_33
_atom_site_aniso_U_23
_atom_site_aniso_U_13
_atom_site_aniso_U_12
S1 0.0436(3) 0.0418(3) 0.0356(3) -0.0081(2) 0.0280(2) -0.0078(2)
Si1 0.0406(3) 0.0502(3) 0.0444(3) -0.0010(3) 0.0269(3) 0.0072(3)
Si2 0.0460(3) 0.0415(3) 0.0341(3) -0.0062(2) 0.0206(3) -0.0067(2)
O1 0.0492(8) 0.0413(7) 0.0293(7) 0.0085(6) 0.0247(6) 0.0080(6)
O2 0.0443(8) 0.0827(12) 0.0423(8) -0.0274(8) 0.0208(7) -0.0112(8)
O3 0.0552(8) 0.0452(8) 0.0476(8) -0.0003(6) 0.0412(7) -0.0038(6)
N1 0.0307(7) 0.0334(8) 0.0252(7) 0.0046(6) 0.0164(6) 0.0019(6)
N2 0.0305(7) 0.0341(8) 0.0301(8) -0.0029(6) 0.0176(7) -0.0024(6)
C1 0.0421(10) 0.0267(8) 0.0305(9) 0.0014(7) 0.0244(8) 0.0038(7)
C2 0.0398(9) 0.0278(9) 0.0327(9) 0.0008(7) 0.0259(8) 0.0001(7)
C3 0.0313(9) 0.0284(9) 0.0269(9) 0.0013(7) 0.0179(8) -0.0010(7)
C4 0.0308(9) 0.0377(10) 0.0276(9) 0.0072(7) 0.0169(8) 0.0006(7)
C5 0.0344(9) 0.0277(9) 0.0357(10) -0.0035(7) 0.0217(8) -0.0015(7)
C6 0.0369(10) 0.0282(9) 0.0455(11) -0.0076(8) 0.0265(9) -0.0041(8)
C7 0.0453(11) 0.0440(12) 0.0625(14) -0.0186(10) 0.0366(11) -0.0064(9)
C8 0.0445(12) 0.0653(16) 0.0844(18) -0.0285(14) 0.0432(13) -0.0093(11)
C9 0.0342(11) 0.0694(16) 0.0741(17) -0.0239(13) 0.0291(12) -0.0083(11)
C10 0.0365(11) 0.0595(14) 0.0514(13) -0.0164(11) 0.0238(10) -0.0067(10)
C11 0.0356(10) 0.0346(10) 0.0442(11) -0.0062(8) 0.0250(9) -0.0029(8)
C12 0.0306(9) 0.0365(10) 0.0313(9) 0.0016(7) 0.0184(8) -0.0002(7)
C13 0.0703(16) 0.0610(15) 0.0604(15) -0.0115(12) 0.0466(14) -0.0002(12)
C14 0.0846(18) 0.0520(14) 0.0759(17) 0.0127(13) 0.0542(16) 0.0266(13)
C15 0.0472(14) 0.107(2) 0.083(2) -0.0112(18) 0.0408(14) 0.0066(15)
C16 0.0528(13) 0.0696(16) 0.0312(11) -0.0005(11) 0.0135(10) -0.0025(12)
C17 0.0697(17) 0.0675(17) 0.0680(17) -0.0171(14) 0.0374(15) -0.0287(14)
C18 0.0833(17) 0.0425(13) 0.0574(14) -0.0072(11) 0.0474(14) 0.0031(12)
C19B 0.063(5) 0.021(3) 0.050(4) -0.017(2) 0.049(4) -0.021(3)
C20B 0.080(5) 0.053(4) 0.086(5) -0.035(3) 0.069(5) -0.034(3)
C21B 0.132(7) 0.044(4) 0.113(6) -0.032(4) 0.114(6) -0.046(4)
C22B 0.157(9) 0.019(3) 0.122(6) -0.001(3) 0.124(6) -0.012(4)
C23B 0.115(6) 0.027(3) 0.096(5) 0.010(3) 0.091(5) 0.010(4)
C24B 0.071(5) 0.017(3) 0.068(4) 0.004(3) 0.060(4) 0.000(3)

loop_
_atom_type_symbol
_atom_type_description
_atom_type_scat_dispersion_real
_atom_type_scat_dispersion_imag
_atom_type_scat_source
C C 0.0033 0.0016 'International Tables Vol C Tables 4.2.6.8 and 6.1.1.4'
H H 0.0000 0.0000 'International Tables Vol C Tables 4.2.6.8 and 6.1.1.4'
N N 0.0061 0.0033 'International Tables Vol C Tables 4.2.6.8 and 6.1.1.4'
O O 0.0106 0.0060 'International Tables Vol C Tables 4.2.6.8 and 6.1.1.4'
S S 0.1246 0.1234 'International Tables Vol C Tables 4.2.6.8 and 6.1.1.4'
Si Si 0.0817 0.0704 'International Tables Vol C Tables 4.2.6.8 and 6.1.1.4'

loop_
_geom_angle_atom_site_label_1
_geom_angle_atom_site_label_2
_geom_angle_atom_site_label_3
_geom_angle
O2 S1 O3 120.17(10)
O2 S1 N2 106.50(9)
O3 S1 N2 106.08(8)
O2 S1 C19B 114.1(5)
O3 S1 C19B 104.8(4)
N2 S1 C19B 103.9(4)
C14 Si1 C13 108.37(13)
C14 Si1 C15 111.14(14)
C13 Si1 C15 108.13(13)
C14 Si1 C12 111.15(11)
C13 Si1 C12 109.29(10)
C15 Si1 C12 108.70(11)
C16 Si2 C18 111.79(12)
C16 Si2 C17 107.83(12)
C18 Si2 C17 107.40(13)
C16 Si2 C12 114.07(10)
C18 Si2 C12 108.72(10)
C17 Si2 C12 106.69(11)
C1 N1 C4 114.59(14)
C1 N1 C12 125.24(15)
C4 N1 C12 120.15(14)
C11 N2 C3 106.54(14)
C11 N2 S1 121.08(12)
C3 N2 S1 117.66(12)
O1 C1 N1 124.96(17)
O1 C1 C2 125.61(17)
N1 C1 C2 109.41(15)
C1 C2 C3 104.32(14)
C1 C2 C5 114.28(15)
C3 C2 C5 59.09(12)
C1 C2 H2 120.8
C3 C2 H2 120.8
C5 C2 H2 120.8
N2 C3 C5 108.50(14)
N2 C3 C4 122.36(15)
C5 C3 C4 118.87(15)
N2 C3 C2 122.39(15)
C5 C3 C2 60.76(12)
C4 C3 C2 108.89(14)
N1 C4 C3 102.36(14)
N1 C4 H4A 111.3
C3 C4 H4A 111.3
N1 C4 H4B 111.3
C3 C4 H4B 111.3
H4A C4 H4B 109.2
C6 C5 C3 104.14(15)
C6 C5 C2 116.82(15)
C3 C5 C2 60.15(11)
C6 C5 H5 119.9
C3 C5 H5 119.9
C2 C5 H5 119.9
C7 C6 C11 120.43(18)
C7 C6 C5 129.18(18)
C11 C6 C5 110.23(17)
C6 C7 C8 118.3(2)
C6 C7 H7 120.8
C8 C7 H7 120.8
C9 C8 C7 120.6(2)
C9 C8 H8 119.7
C7 C8 H8 119.7
C8 C9 C10 121.8(2)
C8 C9 H9 119.1
C10 C9 H9 119.1
C9 C10 C11 117.2(2)
C9 C10 H10 121.4
C11 C10 H10 121.4
C6 C11 C10 121.60(19)
C6 C11 N2 110.31(16)
C10 C11 N2 127.79(19)
N1 C12 Si1 110.87(12)
N1 C12 Si2 113.64(13)
Si1 C12 Si2 118.76(9)
N1 C12 H12 103.9
Si1 C12 H12 103.9
Si2 C12 H12 103.9
Si1 C13 H13A 109.5
Si1 C13 H13B 109.5
H13A C13 H13B 109.5
Si1 C13 H13C 109.5
H13A C13 H13C 109.5
H13B C13 H13C 109.5
Si1 C14 H14A 109.5
Si1 C14 H14B 109.5
H14A C14 H14B 109.5
Si1 C14 H14C 109.5
H14A C14 H14C 109.5
H14B C14 H14C 109.5
Si1 C15 H15A 109.5
Si1 C15 H15B 109.5
H15A C15 H15B 109.5
Si1 C15 H15C 109.5
H15A C15 H15C 109.5
H15B C15 H15C 109.5
Si2 C16 H16A 109.5
Si2 C16 H16B 109.5
H16A C16 H16B 109.5
Si2 C16 H16C 109.5
H16A C16 H16C 109.5
H16B C16 H16C 109.5
Si2 C17 H17A 109.5
Si2 C17 H17B 109.5
H17A C17 H17B 109.5
Si2 C17 H17C 109.5
H17A C17 H17C 109.5
H17B C17 H17C 109.5
Si2 C18 H18A 109.5
Si2 C18 H18B 109.5
H18A C18 H18B 109.5
Si2 C18 H18C 109.5
H18A C18 H18C 109.5
H18B C18 H18C 109.5
C20B C19B C24B 120.0
C20B C19B S1 119.5(5)
C24B C19B S1 120.1(5)
C19B C20B C21B 120.0
C19B C20B H20B 120.0
C21B C20B H20B 120.0
C22B C21B C20B 120.0
C22B C21B H21B 120.0
C20B C21B H21B 120.0
C21B C22B C23B 120.0
C21B C22B H22B 120.0
C23B C22B H22B 120.0
C22B C23B C24B 120.0
C22B C23B H23B 120.0
C24B C23B H23B 120.0
C19B C24B C23B 120.0
C19B C24B H24B 120.0
C23B C24B H24B 120.0

loop_
_geom_bond_atom_site_label_1
_geom_bond_atom_site_label_2
_geom_bond_distance
S1 O2 1.4248(15)
S1 O3 1.4255(14)
S1 N2 1.6702(16)
S1 C19B 1.756(2)
Si1 C14 1.860(3)
Si1 C13 1.861(2)
Si1 C15 1.864(3)
Si1 C12 1.8984(19)
Si2 C16 1.866(2)
Si2 C18 1.868(2)
Si2 C17 1.874(3)
Si2 C12 1.9057(19)
O1 C1 1.233(2)
N1 C1 1.348(2)
N1 C4 1.469(2)
N1 C12 1.483(2)
N2 C11 1.446(2)
N2 C3 1.467(2)
C1 C2 1.491(2)
C2 C3 1.512(2)
C2 C5 1.521(2)
C2 H2 1.0000
C3 C5 1.496(3)
C3 C4 1.510(2)
C4 H4A 0.9900
C4 H4B 0.9900
C5 C6 1.484(2)
C5 H5 1.0000
C6 C7 1.386(3)
C6 C11 1.388(3)
C7 C8 1.391(3)
C7 H7 0.9500
C8 C9 1.379(3)
C8 H8 0.9500
C9 C10 1.386(3)
C9 H9 0.9500
C10 C11 1.389(3)
C10 H10 0.9500
C12 H12 1.0000
C13 H13A 0.9800
C13 H13B 0.9800
C13 H13C 0.9800
C14 H14A 0.9800
C14 H14B 0.9800
C14 H14C 0.9800
C15 H15A 0.9800
C15 H15B 0.9800
C15 H15C 0.9800
C16 H16A 0.9800
C16 H16B 0.9800
C16 H16C 0.9800
C17 H17A 0.9800
C17 H17B 0.9800
C17 H17C 0.9800
C18 H18A 0.9800
C18 H18B 0.9800
C18 H18C 0.9800
C19B C20B 1.3799
C19B C24B 1.3799
C20B C21B 1.3800
C20B H20B 0.9500
C21B C22B 1.3799
C21B H21B 0.9500
C22B C23B 1.3799
C22B H22B 0.9500
C23B C24B 1.3800
C23B H23B 0.9500
C24B H24B 0.9500

loop_
_geom_torsion_atom_site_label_1
_geom_torsion_atom_site_label_2
_geom_torsion_atom_site_label_3
_geom_torsion_atom_site_label_4
_geom_torsion
O2 S1 N2 C11 43.19(17)
O3 S1 N2 C11 172.30(14)
C19A S1 N2 C11 -68.2(5)
C19B S1 N2 C11 -77.6(5)
O2 S1 N2 C3 176.91(14)
O3 S1 N2 C3 -53.98(15)
C19B S1 N2 C3 56.2(5)
C4 N1 C1 O1 176.08(17)
C12 N1 C1 O1 -3.0(3)
C4 N1 C1 C2 -5.0(2)
C12 N1 C1 C2 175.94(15)
O1 C1 C2 C3 179.83(17)
N1 C1 C2 C3 0.94(19)
O1 C1 C2 C5 117.6(2)
N1 C1 C2 C5 -61.3(2)
C11 N2 C3 C5 -5.47(18)
S1 N2 C3 C5 -145.25(13)
C11 N2 C3 C4 -150.04(16)
S1 N2 C3 C4 70.18(19)
C11 N2 C3 C2 61.1(2)
S1 N2 C3 C2 -78.68(19)
C1 C2 C3 N2 155.68(15)
C5 C2 C3 N2 -94.33(18)
C1 C2 C3 C5 -109.98(15)
C1 C2 C3 C4 3.18(19)
C5 C2 C3 C4 113.16(16)
C1 N1 C4 C3 6.7(2)
C12 N1 C4 C3 -174.19(15)
N2 C3 C4 N1 -158.20(15)
C5 C3 C4 N1 60.68(19)
C2 C3 C4 N1 -5.69(19)
N2 C3 C5 C6 4.31(18)
C4 C3 C5 C6 150.32(15)
C2 C3 C5 C6 -113.07(16)
N2 C3 C5 C2 117.39(15)
C4 C3 C5 C2 -96.61(17)
C1 C2 C5 C6 -175.89(16)
C3 C2 C5 C6 91.46(18)
C1 C2 C5 C3 92.65(16)
C3 C5 C6 C7 -176.8(2)
C2 C5 C6 C7 119.8(2)
C3 C5 C6 C11 -1.5(2)
C2 C5 C6 C11 -65.0(2)
C11 C6 C7 C8 0.8(3)
C5 C6 C7 C8 175.6(2)
C6 C7 C8 C9 -0.4(4)
C7 C8 C9 C10 -0.5(4)
C8 C9 C10 C11 0.9(4)
C7 C6 C11 C10 -0.4(3)
C5 C6 C11 C10 -176.05(19)
C7 C6 C11 N2 173.84(18)
C5 C6 C11 N2 -1.9(2)
C9 C10 C11 C6 -0.5(3)
C9 C10 C11 N2 -173.6(2)
C3 N2 C11 C6 4.6(2)
S1 N2 C11 C6 142.66(14)
C3 N2 C11 C10 178.3(2)
S1 N2 C11 C10 -43.6(3)
C1 N1 C12 Si1 87.89(19)
C4 N1 C12 Si1 -91.11(17)
C1 N1 C12 Si2 -48.9(2)
C4 N1 C12 Si2 132.08(15)
C14 Si1 C12 N1 -58.33(16)
C13 Si1 C12 N1 61.23(16)
C15 Si1 C12 N1 179.05(15)
C14 Si1 C12 Si2 76.00(14)
C13 Si1 C12 Si2 -164.43(12)
C15 Si1 C12 Si2 -46.62(16)
C16 Si2 C12 N1 94.43(15)
C18 Si2 C12 N1 -31.07(16)
C17 Si2 C12 N1 -146.61(15)
C16 Si2 C12 Si1 -38.71(15)
C18 Si2 C12 Si1 -164.22(12)
C17 Si2 C12 Si1 80.24(15)
O2 S1 C19B C20B -37.9(7)
O3 S1 C19B C20B -171.3(5)
N2 S1 C19B C20B 77.6(6)
O2 S1 C19B C24B 149.2(4)
O3 S1 C19B C24B 15.8(6)
N2 S1 C19B C24B -95.3(5)
C19A S1 C19B C24B 155(6)
C24B C19B C20B C21B 0.0
S1 C19B C20B C21B -172.9(9)
C19B C20B C21B C22B 0.0
C20B C21B C22B C23B 0.0
C21B C22B C23B C24B 0.0
C20B C19B C24B C23B 0.0
S1 C19B C24B C23B 172.8(9)
C22B C23B C24B C19B 0.0
